data_4309988
loop_
_publ_author_name
'Yusuke Sekioka'
'Sumio Kaizaki'
'James M. Mayer'
'Takayoshi Suzuki'

_publ_section_title
;
Structure and Reactivity of a Pyridine-1-imido-2-thiolato Complex of
Iridium(III), Cp*Ir(1-N-2-Spy), Generated by Photolysis of the
(Azido)(pyridine-2-thiolato) Complex, Cp*Ir(2-Spy)(N3)
;
_journal_name_full 'Inorganic Chemistry'
_journal_page_first 8173
_journal_page_last 8175
_journal_paper_doi 10.1021/ic051097z
_journal_volume 44
_journal_year 2005
_chemical_formula_moiety 'C16 H22 Ir N2 S 1+, I 1-'
_chemical_formula_sum 'C16 H22 I Ir N2 S'
_chemical_formula_weight 593.52
_chemical_name_systematic
; 
(Pentamethylcyclopentadienyl)(pyridine-1-methylimino-
2-thiolato)iridium(III) Iodide
;
_space_group_IT_number 2
_symmetry_cell_setting triclinic
_symmetry_space_group_name_Hall '-P 1'
_symmetry_space_group_name_H-M 'P -1'
_atom_sites_solution_hydrogens geom
_atom_sites_solution_primary direct
_atom_sites_solution_secondary difmap
_audit_creation_method SHELXL-97
_cell_angle_alpha 88.28(3)
_cell_angle_beta 87.04(3)
_cell_angle_gamma 84.64(2)
_cell_formula_units_Z 2
_cell_length_a 7.100(7)
_cell_length_b 10.183(11)
_cell_length_c 12.694(13)
_cell_measurement_temperature 200(2)
_cell_volume 912.2(16)
_computing_cell_refinement CrystalClear
_computing_data_collection CrystalClear
_computing_data_reduction CrystalStructure
_computing_molecular_graphics 'ORTEP-3 for Windows'
_computing_publication_material SHELXL-97
_computing_structure_refinement SHELXL-97
_computing_structure_solution SHELXS-97
_diffrn_ambient_temperature 200(2)
_diffrn_detector_area_resol_mean 7.31
_diffrn_measured_fraction_theta_full 0.975
_diffrn_measured_fraction_theta_max 0.975
_diffrn_measurement_device_type 'Rigaku Mercury'
_diffrn_measurement_method \w
_diffrn_radiation_monochromator graphite
_diffrn_radiation_source 'fine-focus sealed tube'
_diffrn_radiation_type 'Mo K\a'
_diffrn_radiation_wavelength 0.71070
_diffrn_reflns_av_R_equivalents 0.0245
_diffrn_reflns_av_sigmaI/netI 0.0340
_diffrn_reflns_limit_h_max 9
_diffrn_reflns_limit_h_min -9
_diffrn_reflns_limit_k_max 13
_diffrn_reflns_limit_k_min -13
_diffrn_reflns_limit_l_max 14
_diffrn_reflns_limit_l_min -16
_diffrn_reflns_number 8844
_diffrn_reflns_theta_full 27.47
_diffrn_reflns_theta_max 27.47
_diffrn_reflns_theta_min 3.21
_exptl_absorpt_coefficient_mu 9.120
_exptl_absorpt_correction_T_max 0.8386
_exptl_absorpt_correction_T_min 0.3416
_exptl_crystal_colour 'red orange'
_exptl_crystal_density_diffrn 2.161
_exptl_crystal_density_method 'not measured'
_exptl_crystal_description platelet
_exptl_crystal_F_000 556
_exptl_crystal_size_max 0.15
_exptl_crystal_size_mid 0.10
_exptl_crystal_size_min 0.02
_refine_diff_density_max 3.316
_refine_diff_density_min -1.517
_refine_diff_density_rms 0.170
_refine_ls_extinction_method none
_refine_ls_goodness_of_fit_ref 1.153
_refine_ls_hydrogen_treatment constr
_refine_ls_matrix_type full
_refine_ls_number_parameters 191
_refine_ls_number_reflns 4085
_refine_ls_number_restraints 0
_refine_ls_restrained_S_all 1.153
_refine_ls_R_factor_all 0.0330
_refine_ls_R_factor_gt 0.0308
_refine_ls_shift/su_max 0.001
_refine_ls_shift/su_mean 0.000
_refine_ls_structure_factor_coef Fsqd
_refine_ls_weighting_details 'calc w=1/[\s^2^(Fo^2^)+(0.0333P)^2^+1.4519P] where P=(Fo^2^+2Fc^2^)/3'
_refine_ls_weighting_scheme calc
_refine_ls_wR_factor_gt 0.0732
_refine_ls_wR_factor_ref 0.0752
_reflns_number_gt 3803
_reflns_number_total 4085
_reflns_threshold_expression 'I > 2\s(I)'
_cod_data_source_file ic051097zsi20050816_104205_1.cif
_cod_data_source_block Ir1NMe2Spy
_cod_database_code 4309988

loop_
_symmetry_equiv_pos_as_xyz
'x, y, z'
'-x, -y, -z'

loop_
_atom_site_label
_atom_site_type_symbol
_atom_site_fract_x
_atom_site_fract_y
_atom_site_fract_z
_atom_site_U_iso_or_equiv
_atom_site_adp_type
_atom_site_occupancy
_atom_site_symmetry_multiplicity
_atom_site_calc_flag
_atom_site_refinement_flags
_atom_site_disorder_assembly
_atom_site_disorder_group
Ir1 Ir -0.00580(2) 0.283620(17) 0.233651(14) 0.02105(7) Uani 1 1 d . . .
I1 I -0.43457(5) 0.20702(4) -0.33099(3) 0.03676(10) Uani 1 1 d . . .
S1 S -0.1123(2) 0.31836(13) 0.07091(10) 0.0304(3) Uani 1 1 d . . .
N1 N -0.1682(5) 0.0722(4) 0.1263(3) 0.0228(8) Uani 1 1 d . . .
N2 N -0.0960(6) 0.1086(4) 0.2197(3) 0.0247(9) Uani 1 1 d . . .
C1 C -0.0918(9) 0.0048(6) 0.3015(5) 0.0394(14) Uani 1 1 d . . .
H1A H -0.0393 0.0365 0.3650 0.047 Uiso 1 1 calc R . .
H1B H -0.0126 -0.0730 0.2762 0.047 Uiso 1 1 calc R . .
H1C H -0.2208 -0.0188 0.3184 0.047 Uiso 1 1 calc R . .
C2 C -0.1819(7) 0.1663(5) 0.0468(4) 0.0263(10) Uani 1 1 d . . .
C3 C -0.2456(7) 0.1314(6) -0.0513(4) 0.0334(12) Uani 1 1 d . . .
H3 H -0.2595 0.1963 -0.1065 0.040 Uiso 1 1 calc R . .
C4 C -0.2872(8) 0.0058(6) -0.0680(5) 0.0381(14) Uani 1 1 d . . .
H4 H -0.3246 -0.0178 -0.1351 0.046 Uiso 1 1 calc R . .
C5 C -0.2746(7) -0.0867(6) 0.0140(5) 0.0369(13) Uani 1 1 d . . .
H5 H -0.3049 -0.1741 0.0032 0.044 Uiso 1 1 calc R . .
C6 C -0.2186(7) -0.0532(5) 0.1108(5) 0.0326(12) Uani 1 1 d . . .
H6 H -0.2146 -0.1166 0.1674 0.039 Uiso 1 1 calc R . .
C11 C 0.0890(8) 0.2967(5) 0.3956(4) 0.0262(11) Uani 1 1 d . . .
C12 C 0.2481(7) 0.2991(5) 0.3216(4) 0.0292(11) Uani 1 1 d . . .
C13 C 0.2187(7) 0.4123(5) 0.2512(4) 0.0268(11) Uani 1 1 d . . .
C14 C 0.0389(7) 0.4812(5) 0.2814(4) 0.0243(10) Uani 1 1 d . . .
C15 C -0.0433(7) 0.4096(5) 0.3700(4) 0.0239(10) Uani 1 1 d . . .
C16 C 0.0733(10) 0.2064(6) 0.4896(4) 0.0392(14) Uani 1 1 d . . .
H16A H -0.0503 0.2259 0.5266 0.047 Uiso 1 1 calc R . .
H16B H 0.1741 0.2192 0.5372 0.047 Uiso 1 1 calc R . .
H16C H 0.0858 0.1147 0.4669 0.047 Uiso 1 1 calc R . .
C17 C 0.4197(8) 0.2035(6) 0.3221(6) 0.0406(14) Uani 1 1 d . . .
H17A H 0.5083 0.2257 0.2639 0.049 Uiso 1 1 calc R . .
H17B H 0.3833 0.1141 0.3135 0.049 Uiso 1 1 calc R . .
H17C H 0.4807 0.2078 0.3893 0.049 Uiso 1 1 calc R . .
C18 C 0.3538(8) 0.4558(6) 0.1655(5) 0.0388(14) Uani 1 1 d . . .
H18A H 0.4660 0.3921 0.1608 0.047 Uiso 1 1 calc R . .
H18B H 0.3918 0.5428 0.1815 0.047 Uiso 1 1 calc R . .
H18C H 0.2919 0.4609 0.0981 0.047 Uiso 1 1 calc R . .
C19 C -0.0439(8) 0.6079(5) 0.2323(4) 0.0321(12) Uani 1 1 d . . .
H19A H -0.1679 0.6338 0.2669 0.038 Uiso 1 1 calc R . .
H19B H -0.0588 0.5958 0.1570 0.038 Uiso 1 1 calc R . .
H19C H 0.0408 0.6771 0.2410 0.038 Uiso 1 1 calc R . .
C20 C -0.2299(8) 0.4471(6) 0.4277(4) 0.0324(12) Uani 1 1 d . . .
H20A H -0.2513 0.3819 0.4844 0.039 Uiso 1 1 calc R . .
H20B H -0.3320 0.4494 0.3785 0.039 Uiso 1 1 calc R . .
H20C H -0.2279 0.5343 0.4580 0.039 Uiso 1 1 calc R . .

loop_
_atom_site_aniso_label
_atom_site_aniso_U_11
_atom_site_aniso_U_22
_atom_site_aniso_U_33
_atom_site_aniso_U_23
_atom_site_aniso_U_13
_atom_site_aniso_U_12
Ir1 0.02477(11) 0.01756(11) 0.02049(12) 0.00103(7) -0.00079(7) -0.00093(7)
I1 0.03412(19) 0.0373(2) 0.0387(2) 0.00750(16) -0.00287(16) -0.00475(15)
S1 0.0427(7) 0.0279(7) 0.0209(6) 0.0057(5) -0.0068(5) -0.0043(5)
N1 0.0189(18) 0.024(2) 0.026(2) -0.0045(17) -0.0013(16) -0.0020(15)
N2 0.026(2) 0.021(2) 0.028(2) 0.0032(17) -0.0076(17) -0.0006(16)
C1 0.054(4) 0.026(3) 0.040(3) 0.010(2) -0.014(3) -0.012(3)
C2 0.022(2) 0.032(3) 0.024(3) -0.001(2) -0.0011(19) -0.001(2)
C3 0.027(3) 0.050(3) 0.025(3) -0.004(2) -0.003(2) -0.005(2)
C4 0.024(3) 0.058(4) 0.034(3) -0.017(3) -0.006(2) 0.000(2)
C5 0.024(2) 0.038(3) 0.050(4) -0.021(3) -0.005(2) -0.001(2)
C6 0.025(2) 0.025(3) 0.048(3) -0.004(2) -0.006(2) -0.002(2)
C11 0.036(3) 0.029(3) 0.015(2) -0.005(2) -0.008(2) -0.008(2)
C12 0.029(3) 0.025(3) 0.035(3) -0.007(2) -0.013(2) -0.004(2)
C13 0.027(2) 0.023(2) 0.031(3) -0.003(2) -0.002(2) -0.0059(19)
C14 0.032(3) 0.017(2) 0.025(3) 0.0009(19) -0.003(2) -0.0037(19)
C15 0.031(2) 0.024(2) 0.018(2) -0.0068(19) -0.0049(19) -0.0050(19)
C16 0.062(4) 0.033(3) 0.024(3) 0.004(2) -0.015(3) -0.008(3)
C17 0.033(3) 0.029(3) 0.060(4) -0.003(3) -0.016(3) 0.002(2)
C18 0.035(3) 0.036(3) 0.045(4) -0.003(3) 0.012(3) -0.009(2)
C19 0.042(3) 0.023(3) 0.030(3) 0.002(2) 0.004(2) 0.000(2)
C20 0.043(3) 0.031(3) 0.024(3) -0.005(2) 0.007(2) -0.009(2)

loop_
_atom_type_symbol
_atom_type_description
_atom_type_scat_dispersion_real
_atom_type_scat_dispersion_imag
_atom_type_scat_source
C C 0.0033 0.0016 'International Tables Vol C Tables 4.2.6.8 and 6.1.1.4'
H H 0.0000 0.0000 'International Tables Vol C Tables 4.2.6.8 and 6.1.1.4'
I I -0.4742 1.8119 'International Tables Vol C Tables 4.2.6.8 and 6.1.1.4'
Ir Ir -1.4442 7.9887 'International Tables Vol C Tables 4.2.6.8 and 6.1.1.4'
N N 0.0061 0.0033 'International Tables Vol C Tables 4.2.6.8 and 6.1.1.4'
S S 0.1246 0.1234 'International Tables Vol C Tables 4.2.6.8 and 6.1.1.4'

loop_
_geom_angle_atom_site_label_1
_geom_angle_atom_site_label_2
_geom_angle_atom_site_label_3
_geom_angle
_geom_angle_site_symmetry_1
_geom_angle_site_symmetry_3
_geom_angle_publ_flag
N2 Ir1 C14 165.44(19) . . ?
N2 Ir1 C15 127.61(19) . . ?
C14 Ir1 C15 38.92(19) . . ?
N2 Ir1 C13 151.94(18) . . ?
C14 Ir1 C13 38.56(19) . . ?
C15 Ir1 C13 64.8(2) . . ?
N2 Ir1 C12 118.56(18) . . ?
C14 Ir1 C12 64.45(19) . . ?
C15 Ir1 C12 64.3(2) . . ?
C13 Ir1 C12 38.6(2) . . ?
N2 Ir1 C11 107.98(18) . . ?
C14 Ir1 C11 64.86(19) . . ?
C15 Ir1 C11 38.76(19) . . ?
C13 Ir1 C11 64.6(2) . . ?
C12 Ir1 C11 38.0(2) . . ?
N2 Ir1 S1 83.37(13) . . ?
C14 Ir1 S1 102.88(14) . . ?
C15 Ir1 S1 129.74(15) . . ?
C13 Ir1 S1 107.87(15) . . ?
C12 Ir1 S1 140.69(16) . . ?
C11 Ir1 S1 167.48(14) . . ?
C2 S1 Ir1 100.66(18) . . ?
C2 N1 C6 120.4(5) . . ?
C2 N1 N2 116.8(4) . . ?
C6 N1 N2 122.7(4) . . ?
N1 N2 C1 113.5(4) . . ?
N1 N2 Ir1 121.2(3) . . ?
C1 N2 Ir1 125.2(4) . . ?
N2 C1 H1A 109.5 . . ?
N2 C1 H1B 109.5 . . ?
H1A C1 H1B 109.5 . . ?
N2 C1 H1C 109.5 . . ?
H1A C1 H1C 109.5 . . ?
H1B C1 H1C 109.5 . . ?
N1 C2 C3 118.6(5) . . ?
N1 C2 S1 117.7(4) . . ?
C3 C2 S1 123.6(4) . . ?
C4 C3 C2 120.8(5) . . ?
C4 C3 H3 119.6 . . ?
C2 C3 H3 119.6 . . ?
C3 C4 C5 119.3(5) . . ?
C3 C4 H4 120.3 . . ?
C5 C4 H4 120.3 . . ?
C6 C5 C4 120.5(5) . . ?
C6 C5 H5 119.8 . . ?
C4 C5 H5 119.8 . . ?
C5 C6 N1 120.2(5) . . ?
C5 C6 H6 119.9 . . ?
N1 C6 H6 119.9 . . ?
C13 C18 H18A 109.5 . . ?
C13 C18 H18B 109.5 . . ?
H18A C18 H18B 109.5 . . ?
C13 C18 H18C 109.5 . . ?
H18A C18 H18C 109.5 . . ?
H18B C18 H18C 109.5 . . ?
C14 C19 H19A 109.5 . . ?
C14 C19 H19B 109.5 . . ?
H19A C19 H19B 109.5 . . ?
C14 C19 H19C 109.5 . . ?
H19A C19 H19C 109.5 . . ?
H19B C19 H19C 109.5 . . ?
C12 C17 H17A 109.5 . . ?
C12 C17 H17B 109.5 . . ?
H17A C17 H17B 109.5 . . ?
C12 C17 H17C 109.5 . . ?
H17A C17 H17C 109.5 . . ?
H17B C17 H17C 109.5 . . ?
C14 C15 C11 108.0(4) . . ?
C14 C15 C20 126.2(5) . . ?
C11 C15 C20 125.8(5) . . ?
C14 C15 Ir1 70.5(3) . . ?
C11 C15 Ir1 71.8(3) . . ?
C20 C15 Ir1 124.7(3) . . ?
C12 C11 C15 107.2(4) . . ?
C12 C11 C16 126.3(5) . . ?
C15 C11 C16 126.1(5) . . ?
C12 C11 Ir1 70.3(3) . . ?
C15 C11 Ir1 69.5(3) . . ?
C16 C11 Ir1 131.4(4) . . ?
C11 C12 C13 109.1(5) . . ?
C11 C12 C17 124.8(5) . . ?
C13 C12 C17 126.0(5) . . ?
C11 C12 Ir1 71.7(3) . . ?
C13 C12 Ir1 70.3(3) . . ?
C17 C12 Ir1 126.7(4) . . ?
C14 C13 C12 107.7(5) . . ?
C14 C13 C18 125.4(5) . . ?
C12 C13 C18 126.8(5) . . ?
C14 C13 Ir1 70.5(3) . . ?
C12 C13 Ir1 71.1(3) . . ?
C18 C13 Ir1 126.3(4) . . ?
C13 C14 C15 108.0(4) . . ?
C13 C14 C19 125.7(5) . . ?
C15 C14 C19 126.3(5) . . ?
C13 C14 Ir1 70.9(3) . . ?
C15 C14 Ir1 70.6(3) . . ?
C19 C14 Ir1 126.1(4) . . ?
C15 C20 H20A 109.5 . . ?
C15 C20 H20B 109.5 . . ?
H20A C20 H20B 109.5 . . ?
C15 C20 H20C 109.5 . . ?
H20A C20 H20C 109.5 . . ?
H20B C20 H20C 109.5 . . ?
C11 C16 H16A 109.5 . . ?
C11 C16 H16B 109.5 . . ?
H16A C16 H16B 109.5 . . ?
C11 C16 H16C 109.5 . . ?
H16A C16 H16C 109.5 . . ?
H16B C16 H16C 109.5 . . ?

loop_
_geom_bond_atom_site_label_1
_geom_bond_atom_site_label_2
_geom_bond_distance
_geom_bond_site_symmetry_2
_geom_bond_publ_flag
Ir1 N2 1.965(5) . ?
Ir1 C14 2.174(5) . ?
Ir1 C15 2.176(5) . ?
Ir1 C13 2.180(5) . ?
Ir1 C12 2.189(5) . ?
Ir1 C11 2.207(5) . ?
Ir1 S1 2.243(2) . ?
S1 C2 1.710(6) . ?
N1 C2 1.371(7) . ?
N1 C6 1.381(7) . ?
N1 N2 1.389(6) . ?
N2 C1 1.459(7) . ?
C1 H1A 0.9800 . ?
C1 H1B 0.9800 . ?
C1 H1C 0.9800 . ?
C2 C3 1.413(7) . ?
C3 C4 1.364(9) . ?
C3 H3 0.9500 . ?
C4 C5 1.383(9) . ?
C4 H4 0.9500 . ?
C5 C6 1.374(8) . ?
C5 H5 0.9500 . ?
C6 H6 0.9500 . ?
C18 C13 1.497(8) . ?
C18 H18A 0.9800 . ?
C18 H18B 0.9800 . ?
C18 H18C 0.9800 . ?
C19 C14 1.499(7) . ?
C19 H19A 0.9800 . ?
C19 H19B 0.9800 . ?
C19 H19C 0.9800 . ?
C17 C12 1.487(7) . ?
C17 H17A 0.9800 . ?
C17 H17B 0.9800 . ?
C17 H17C 0.9800 . ?
C15 C14 1.449(7) . ?
C15 C11 1.455(7) . ?
C15 C20 1.503(7) . ?
C11 C12 1.432(8) . ?
C11 C16 1.491(7) . ?
C12 C13 1.444(8) . ?
C13 C14 1.438(7) . ?
C20 H20A 0.9800 . ?
C20 H20B 0.9800 . ?
C20 H20C 0.9800 . ?
C16 H16A 0.9800 . ?
C16 H16B 0.9800 . ?
C16 H16C 0.9800 . ?

loop_
_geom_contact_atom_site_label_1
_geom_contact_atom_site_label_2
_geom_contact_distance
_geom_contact_site_symmetry_2
_geom_contact_publ_flag
I1 C3 3.890(5) . .
I1 C4 4.000(6) . .

loop_
_geom_torsion_atom_site_label_1
_geom_torsion_atom_site_label_2
_geom_torsion_atom_site_label_3
_geom_torsion_atom_site_label_4
_geom_torsion
_geom_torsion_site_symmetry_1
_geom_torsion_site_symmetry_2
_geom_torsion_site_symmetry_3
_geom_torsion_site_symmetry_4
_geom_torsion_publ_flag
N2 Ir1 S1 C2 -3.7(2) . . . . ?
C14 Ir1 S1 C2 -170.3(2) . . . . ?
C15 Ir1 S1 C2 -138.3(2) . . . . ?
C13 Ir1 S1 C2 150.0(2) . . . . ?
C12 Ir1 S1 C2 124.5(3) . . . . ?
C11 Ir1 S1 C2 -159.2(7) . . . . ?
C2 N1 N2 C1 178.1(5) . . . . ?
C6 N1 N2 C1 -4.2(7) . . . . ?
C2 N1 N2 Ir1 -3.1(5) . . . . ?
C6 N1 N2 Ir1 174.7(4) . . . . ?
C14 Ir1 N2 N1 120.6(7) . . . . ?
C15 Ir1 N2 N1 140.5(3) . . . . ?
C13 Ir1 N2 N1 -111.8(4) . . . . ?
C12 Ir1 N2 N1 -141.2(3) . . . . ?
C11 Ir1 N2 N1 178.8(3) . . . . ?
S1 Ir1 N2 N1 4.2(3) . . . . ?
C14 Ir1 N2 C1 -60.7(9) . . . . ?
C15 Ir1 N2 C1 -40.8(5) . . . . ?
C13 Ir1 N2 C1 66.9(7) . . . . ?
C12 Ir1 N2 C1 37.5(5) . . . . ?
C11 Ir1 N2 C1 -2.5(5) . . . . ?
S1 Ir1 N2 C1 -177.1(5) . . . . ?
C6 N1 C2 C3 -1.0(7) . . . . ?
N2 N1 C2 C3 176.8(4) . . . . ?
C6 N1 C2 S1 -178.7(4) . . . . ?
N2 N1 C2 S1 -0.9(6) . . . . ?
Ir1 S1 C2 N1 3.5(4) . . . . ?
Ir1 S1 C2 C3 -174.1(4) . . . . ?
N1 C2 C3 C4 -2.0(8) . . . . ?
S1 C2 C3 C4 175.6(4) . . . . ?
C2 C3 C4 C5 2.8(8) . . . . ?
C3 C4 C5 C6 -0.7(8) . . . . ?
C4 C5 C6 N1 -2.2(8) . . . . ?
C2 N1 C6 C5 3.0(7) . . . . ?
N2 N1 C6 C5 -174.6(5) . . . . ?
N2 Ir1 C15 C14 -172.2(3) . . . . ?
C13 Ir1 C15 C14 37.5(3) . . . . ?
C12 Ir1 C15 C14 80.4(3) . . . . ?
C11 Ir1 C15 C14 117.5(4) . . . . ?
S1 Ir1 C15 C14 -55.4(3) . . . . ?
N2 Ir1 C15 C11 70.3(3) . . . . ?
C14 Ir1 C15 C11 -117.5(4) . . . . ?
C13 Ir1 C15 C11 -80.0(3) . . . . ?
C12 Ir1 C15 C11 -37.1(3) . . . . ?
S1 Ir1 C15 C11 -172.9(2) . . . . ?
N2 Ir1 C15 C20 -51.1(5) . . . . ?
C14 Ir1 C15 C20 121.1(5) . . . . ?
C13 Ir1 C15 C20 158.6(5) . . . . ?
C12 Ir1 C15 C20 -158.5(5) . . . . ?
C11 Ir1 C15 C20 -121.4(6) . . . . ?
S1 Ir1 C15 C20 65.7(5) . . . . ?
C14 C15 C11 C12 -1.0(5) . . . . ?
C20 C15 C11 C12 -179.4(5) . . . . ?
Ir1 C15 C11 C12 60.5(3) . . . . ?
C14 C15 C11 C16 171.6(5) . . . . ?
C20 C15 C11 C16 -6.8(8) . . . . ?
Ir1 C15 C11 C16 -126.9(5) . . . . ?
C14 C15 C11 Ir1 -61.5(3) . . . . ?
C20 C15 C11 Ir1 120.1(5) . . . . ?
N2 Ir1 C11 C12 113.6(3) . . . . ?
C14 Ir1 C11 C12 -80.0(3) . . . . ?
C15 Ir1 C11 C12 -118.0(4) . . . . ?
C13 Ir1 C11 C12 -37.2(3) . . . . ?
S1 Ir1 C11 C12 -92.1(7) . . . . ?
N2 Ir1 C11 C15 -128.4(3) . . . . ?
C14 Ir1 C11 C15 38.0(3) . . . . ?
C13 Ir1 C11 C15 80.8(3) . . . . ?
C12 Ir1 C11 C15 118.0(4) . . . . ?
S1 Ir1 C11 C15 26.0(8) . . . . ?
N2 Ir1 C11 C16 -7.9(6) . . . . ?
C14 Ir1 C11 C16 158.5(6) . . . . ?
C15 Ir1 C11 C16 120.5(7) . . . . ?
C13 Ir1 C11 C16 -158.7(6) . . . . ?
C12 Ir1 C11 C16 -121.5(7) . . . . ?
S1 Ir1 C11 C16 146.5(5) . . . . ?
C15 C11 C12 C13 0.7(5) . . . . ?
C16 C11 C12 C13 -171.9(5) . . . . ?
Ir1 C11 C12 C13 60.7(4) . . . . ?
C15 C11 C12 C17 177.7(5) . . . . ?
C16 C11 C12 C17 5.1(8) . . . . ?
Ir1 C11 C12 C17 -122.4(5) . . . . ?
C15 C11 C12 Ir1 -60.0(3) . . . . ?
C16 C11 C12 Ir1 127.4(5) . . . . ?
N2 Ir1 C12 C11 -82.8(3) . . . . ?
C14 Ir1 C12 C11 81.2(3) . . . . ?
C15 Ir1 C12 C11 37.8(3) . . . . ?
C13 Ir1 C12 C11 119.0(4) . . . . ?
S1 Ir1 C12 C11 160.0(2) . . . . ?
N2 Ir1 C12 C13 158.2(3) . . . . ?
C14 Ir1 C12 C13 -37.8(3) . . . . ?
C15 Ir1 C12 C13 -81.1(3) . . . . ?
C11 Ir1 C12 C13 -119.0(4) . . . . ?
S1 Ir1 C12 C13 41.0(4) . . . . ?
N2 Ir1 C12 C17 37.4(6) . . . . ?
C14 Ir1 C12 C17 -158.6(6) . . . . ?
C15 Ir1 C12 C17 158.0(6) . . . . ?
C13 Ir1 C12 C17 -120.8(7) . . . . ?
C11 Ir1 C12 C17 120.2(6) . . . . ?
S1 Ir1 C12 C17 -79.8(6) . . . . ?
C11 C12 C13 C14 -0.2(6) . . . . ?
C17 C12 C13 C14 -177.1(5) . . . . ?
Ir1 C12 C13 C14 61.3(4) . . . . ?
C11 C12 C13 C18 176.9(5) . . . . ?
C17 C12 C13 C18 0.0(9) . . . . ?
Ir1 C12 C13 C18 -121.6(6) . . . . ?
C11 C12 C13 Ir1 -61.5(3) . . . . ?
C17 C12 C13 Ir1 121.6(5) . . . . ?
N2 Ir1 C13 C14 -161.4(4) . . . . ?
C15 Ir1 C13 C14 -37.8(3) . . . . ?
C12 Ir1 C13 C14 -117.6(4) . . . . ?
C11 Ir1 C13 C14 -80.9(3) . . . . ?
S1 Ir1 C13 C14 88.4(3) . . . . ?
N2 Ir1 C13 C12 -43.8(6) . . . . ?
C14 Ir1 C13 C12 117.6(4) . . . . ?
C15 Ir1 C13 C12 79.7(3) . . . . ?
C11 Ir1 C13 C12 36.6(3) . . . . ?
S1 Ir1 C13 C12 -154.1(3) . . . . ?
N2 Ir1 C13 C18 78.5(6) . . . . ?
C14 Ir1 C13 C18 -120.2(6) . . . . ?
C15 Ir1 C13 C18 -158.0(5) . . . . ?
C12 Ir1 C13 C18 122.3(6) . . . . ?
C11 Ir1 C13 C18 158.9(5) . . . . ?
S1 Ir1 C13 C18 -31.8(5) . . . . ?
C12 C13 C14 C15 -0.4(6) . . . . ?
C18 C13 C14 C15 -177.5(5) . . . . ?
Ir1 C13 C14 C15 61.2(3) . . . . ?
C12 C13 C14 C19 177.1(5) . . . . ?
C18 C13 C14 C19 0.0(8) . . . . ?
Ir1 C13 C14 C19 -121.2(5) . . . . ?
C12 C13 C14 Ir1 -61.7(3) . . . . ?
C18 C13 C14 Ir1 121.2(5) . . . . ?
C11 C15 C14 C13 0.9(5) . . . . ?
C20 C15 C14 C13 179.3(5) . . . . ?
Ir1 C15 C14 C13 -61.4(3) . . . . ?
C11 C15 C14 C19 -176.6(5) . . . . ?
C20 C15 C14 C19 1.8(8) . . . . ?
Ir1 C15 C14 C19 121.1(5) . . . . ?
C11 C15 C14 Ir1 62.3(3) . . . . ?
C20 C15 C14 Ir1 -119.3(5) . . . . ?
N2 Ir1 C14 C13 143.3(6) . . . . ?
C15 Ir1 C14 C13 117.9(4) . . . . ?
C12 Ir1 C14 C13 37.8(3) . . . . ?
C11 Ir1 C14 C13 80.1(3) . . . . ?
S1 Ir1 C14 C13 -102.6(3) . . . . ?
N2 Ir1 C14 C15 25.4(8) . . . . ?
C13 Ir1 C14 C15 -117.9(4) . . . . ?
C12 Ir1 C14 C15 -80.1(3) . . . . ?
C11 Ir1 C14 C15 -37.8(3) . . . . ?
S1 Ir1 C14 C15 139.5(3) . . . . ?
N2 Ir1 C14 C19 -96.0(8) . . . . ?
C15 Ir1 C14 C19 -121.4(6) . . . . ?
C13 Ir1 C14 C19 120.8(6) . . . . ?
C12 Ir1 C14 C19 158.6(5) . . . . ?
C11 Ir1 C14 C19 -159.2(5) . . . . ?
S1 Ir1 C14 C19 18.2(5) . . . . ?
